data_7716671
loop_
_publ_author_name
'Caussin, Louis'
'Jouaiti, Abdelaziz'
'Chartrand, Daniel'
'Skene, W. G.'
'Ferlay, Sylvie'

_publ_section_title
;
 Tuning the dimensionality in chiral and racemic organic/tin hybrids with
 halides.
;
_journal_issue 30
_journal_name_full 'Dalton transactions (Cambridge, England : 2003)'
_journal_page_first 12755
_journal_page_last 12763
_journal_paper_doi 10.1039/d4dt01645a
_journal_volume 53
_journal_year 2024
_chemical_absolute_configuration ad
_chemical_formula_moiety '2(I3 Sn), 2(C9 H14 N)'
_chemical_formula_sum 'C18 H28 I6 N2 Sn2'
_chemical_formula_weight 1271.20
_space_group_crystal_system orthorhombic
_space_group_IT_number 19
_space_group_name_Hall 'P 2ac 2ab'
_space_group_name_H-M_alt 'P 21 21 21'
_atom_sites_solution_hydrogens mixed
_atom_sites_solution_primary dual
_audit_creation_date 2023-09-06
_audit_creation_method
;
Olex2 1.5
(compiled 2023.08.24 svn.re1ec1418 for OlexSys, GUI svn.r6817)
;
_audit_update_record
;
2024-05-29 deposited with the CCDC.	2024-07-02 downloaded from the CCDC.
;
_cell_angle_alpha 90
_cell_angle_beta 90
_cell_angle_gamma 90
_cell_formula_units_Z 2
_cell_length_a 8.5559(2)
_cell_length_b 8.6602(2)
_cell_length_c 20.3328(6)
_cell_measurement_reflns_used 9985
_cell_measurement_temperature 150
_cell_measurement_theta_max 62.364
_cell_measurement_theta_min 4.830
_cell_volume 1506.58(7)
_computing_cell_refinement
;
SAINT (2020) V8.40B; Integration Software for Single Crystal Data.
Bruker AXS Inc., Madison, WI 53719-1173.
;
_computing_data_collection
;
APEX 3 (2019) Bruker AXS Inc., Madison, WI 53719-1173.
;
_computing_data_reduction
;
SAINT (2020) V8.40B; Integration Software for Single Crystal Data.
Bruker AXS Inc., Madison, WI 53719-1173.
;
_computing_molecular_graphics 'Olex2 1.5 (Dolomanov et al., 2009)'
_computing_publication_material 'Olex2 1.5 (Dolomanov et al., 2009)'
_computing_structure_refinement 'XL  (Sheldrick, 2008)'
_computing_structure_solution 'SHELXT 2018/2 (Sheldrick, 2018)'
_diffrn_ambient_temperature 150
_diffrn_detector 'CMOS Area detector'
_diffrn_detector_area_resol_mean 10.42
_diffrn_detector_type 'Bruker CMOS Photon III '
_diffrn_measured_fraction_theta_full 0.999
_diffrn_measured_fraction_theta_max 0.964
_diffrn_measurement_device 'k-geometry diffractometer'
_diffrn_measurement_device_type 'Bruker Venture Metaljet'
_diffrn_measurement_method '\w and \f scans'
_diffrn_radiation_collimation 'Focusing mirrors'
_diffrn_radiation_monochromator 'Helios MX Mirror Optics'
_diffrn_radiation_probe x-ray
_diffrn_radiation_type 'Ga K\a'
_diffrn_radiation_wavelength 1.34139
_diffrn_reflns_av_R_equivalents 0.0452
_diffrn_reflns_av_unetI/netI 0.0395
_diffrn_reflns_Laue_measured_fraction_full 0.999
_diffrn_reflns_Laue_measured_fraction_max 0.964
_diffrn_reflns_limit_h_max 10
_diffrn_reflns_limit_h_min -11
_diffrn_reflns_limit_k_max 10
_diffrn_reflns_limit_k_min -11
_diffrn_reflns_limit_l_max 26
_diffrn_reflns_limit_l_min -25
_diffrn_reflns_number 15515
_diffrn_reflns_point_group_measured_fraction_full 0.997
_diffrn_reflns_point_group_measured_fraction_max 0.945
_diffrn_reflns_theta_full 53.594
_diffrn_reflns_theta_max 62.335
_diffrn_reflns_theta_min 3.783
_diffrn_source 'Metal Jet'
_diffrn_source_current 2.86
_diffrn_source_power 0.19937059999999998
_diffrn_source_target Ga
_diffrn_source_type 'Gallium Liquid Metal Jet Source'
_diffrn_source_voltage 69.71
_exptl_absorpt_coefficient_mu 42.125
_exptl_absorpt_correction_T_max 0.1244
_exptl_absorpt_correction_T_min 0.0161
_exptl_absorpt_correction_type multi-scan
_exptl_absorpt_process_details
;
SADABS-2016/2 (Bruker,2016/2) was used for absorption correction.
wR2(int) was 0.1545 before and 0.0816 after correction.
The Ratio of minimum to maximum transmission is 0.1294.
The \l/2 correction factor is Not present.
;
_exptl_crystal_colour 'clear light colourless'
_exptl_crystal_colour_lustre clear
_exptl_crystal_colour_modifier light
_exptl_crystal_colour_primary colourless
_exptl_crystal_density_diffrn 2.802
_exptl_crystal_description Needle
_exptl_crystal_F_000 1136
_exptl_crystal_size_max 0.086
_exptl_crystal_size_mid 0.03
_exptl_crystal_size_min 0.03
_refine_diff_density_max 1.328
_refine_diff_density_min -1.696
_refine_diff_density_rms 0.292
_refine_ls_abs_structure_details
;
 Refined as an inversion twin.
;
_refine_ls_abs_structure_Flack 0.10(2)
_refine_ls_extinction_method none
_refine_ls_goodness_of_fit_ref 1.109
_refine_ls_hydrogen_treatment mixed
_refine_ls_matrix_type full
_refine_ls_number_parameters 138
_refine_ls_number_reflns 3432
_refine_ls_number_restraints 3
_refine_ls_restrained_S_all 1.109
_refine_ls_R_factor_all 0.0279
_refine_ls_R_factor_gt 0.0276
_refine_ls_shift/su_max 0.001
_refine_ls_shift/su_mean 0.000
_refine_ls_structure_factor_coef Fsqd
_refine_ls_weighting_details 'w=1/[\s^2^(Fo^2^)+(0.0369P)^2^+2.0067P] where P=(Fo^2^+2Fc^2^)/3'
_refine_ls_weighting_scheme calc
_refine_ls_wR_factor_gt 0.0683
_refine_ls_wR_factor_ref 0.0684
_reflns_Friedel_coverage 0.698
_reflns_Friedel_fraction_full 0.994
_reflns_Friedel_fraction_max 0.918
_reflns_number_gt 3399
_reflns_number_total 3432
_reflns_threshold_expression 'I > 2\s(I)'
_cod_data_source_file d4dt01645a2.cif
_cod_data_source_block ceph051
_cod_depositor_comments
;
The following automatic conversions were performed:

data item '_diffrn_radiation_probe' value 'X-ray' was changed to
'x-ray' in accordance with the
/home/data/users/saulius/crontab/automatic-downloads/rss-feeds/RSC/lib/dictionaries/cif_core.dic
dictionary named 'cif_core.dic' version 2.4.2 last updated on
2011-04-26.

Automatic conversion script
Id: cif_fix_values 8170 2020-07-09 18:12:32Z antanas 

 Adding full bibliography for 7716668--7716673.cif.
;
_cod_database_code 7716671
_shelx_shelxl_version_number 2019/1
_shelx_space_group_comment
;
The symmetry employed for this shelxl refinement is uniquely defined
by the following loop, which should always be used as a source of
symmetry information in preference to the above space-group names.
They are only intended as comments.
;
_shelx_estimated_absorpt_t_max 0.365
_shelx_estimated_absorpt_t_min 0.122
_olex2_refinement_description
;
1. Twinned data refinement
 Scales: 0.90(3)
 0.10(3)
2. Fixed Uiso
 At 1.2 times of:
  All C(H) groups, All C(H,H) groups
 At 1.5 times of:
  All C(H,H,H) groups, All N(H,H,H) groups
3. Restrained distances
 H1C-N1 = N1-H1B = N1-H1A
 0.91 with sigma of 0.02
4.a Ternary CH refined with riding coordinates:
 C3(H3)
4.b Secondary CH2 refined with riding coordinates:
 C2(H2A,H2B)
4.c Aromatic/amide H refined with riding coordinates:
 C5(H5), C6(H6), C7(H7), C8(H8), C9(H9)
4.d Idealised Me refined as rotating group:
 C1(H1D,H1E,H1F)
;
_olex2_submission_special_instructions 'No special instructions were received'

loop_
_space_group_symop_operation_xyz
'x, y, z'
'-x+1/2, -y, z+1/2'
'-x, y+1/2, -z+1/2'
'x+1/2, -y+1/2, -z'

loop_
_atom_site_label
_atom_site_type_symbol
_atom_site_fract_x
_atom_site_fract_y
_atom_site_fract_z
_atom_site_U_iso_or_equiv
_atom_site_adp_type
_atom_site_occupancy
_atom_site_site_symmetry_order
_atom_site_calc_flag
_atom_site_refinement_flags_posn
_atom_site_refinement_flags_adp
_atom_site_refinement_flags_occupancy
_atom_site_disorder_assembly
_atom_site_disorder_group
I1 I 0.05228(5) 0.50869(5) 0.53804(2) 0.02810(12) Uani 1 1 d . . . . .
I2 I 0.44937(6) 0.28786(5) 0.61848(2) 0.02855(13) Uani 1 1 d . . . . .
I3 I 0.08656(5) -0.00302(5) 0.55154(2) 0.02795(12) Uani 1 1 d . . . . .
Sn1 Sn 0.27805(5) 0.24778(6) 0.49409(2) 0.02695(13) Uani 1 1 d . . . . .
N1 N 0.3983(8) 0.7167(9) 0.5905(3) 0.0306(13) Uani 1 1 d D . . . .
H1A H 0.299(5) 0.745(12) 0.581(5) 0.046 Uiso 1 1 d D U . . .
H1B H 0.392(13) 0.613(4) 0.597(5) 0.046 Uiso 1 1 d D U . . .
H1C H 0.449(12) 0.730(12) 0.551(3) 0.046 Uiso 1 1 d D U . . .
C1 C 0.7340(10) 0.7794(12) 0.6253(4) 0.043(2) Uani 1 1 d . . . . .
H1D H 0.834948 0.761902 0.646755 0.064 Uiso 1 1 calc R U . . .
H1E H 0.728906 0.885913 0.609154 0.064 Uiso 1 1 calc R U . . .
H1F H 0.722525 0.707897 0.588207 0.064 Uiso 1 1 calc R U . . .
C2 C 0.6023(9) 0.7520(10) 0.6746(4) 0.0330(16) Uani 1 1 d . . . . .
H2A H 0.596755 0.640118 0.684350 0.040 Uiso 1 1 calc R U . . .
H2B H 0.628575 0.805920 0.716083 0.040 Uiso 1 1 calc R U . . .
C3 C 0.4421(10) 0.8061(9) 0.6517(3) 0.0290(15) Uani 1 1 d . . . . .
H3 H 0.450301 0.917771 0.639623 0.035 Uiso 1 1 calc R U . . .
C4 C 0.3167(9) 0.7901(10) 0.7040(3) 0.0279(15) Uani 1 1 d . . . . .
C5 C 0.2497(10) 0.9209(9) 0.7305(4) 0.0295(15) Uani 1 1 d . . . . .
H5 H 0.279000 1.019737 0.714424 0.035 Uiso 1 1 calc R U . . .
C6 C 0.1394(12) 0.9094(11) 0.7808(4) 0.040(2) Uani 1 1 d . . . . .
H6 H 0.094013 0.999904 0.799027 0.047 Uiso 1 1 calc R U . . .
C7 C 0.0962(11) 0.7646(11) 0.8040(4) 0.0388(19) Uani 1 1 d . . . . .
H7 H 0.021283 0.755623 0.838221 0.047 Uiso 1 1 calc R U . . .
C8 C 0.1623(12) 0.6347(12) 0.7772(4) 0.041(2) Uani 1 1 d . . . . .
H8 H 0.131033 0.535926 0.792677 0.049 Uiso 1 1 calc R U . . .
C9 C 0.2748(11) 0.6448(11) 0.7275(4) 0.0369(18) Uani 1 1 d . . . . .
H9 H 0.321763 0.554218 0.710056 0.044 Uiso 1 1 calc R U . . .

loop_
_atom_site_aniso_label
_atom_site_aniso_U_11
_atom_site_aniso_U_22
_atom_site_aniso_U_33
_atom_site_aniso_U_23
_atom_site_aniso_U_13
_atom_site_aniso_U_12
I1 0.0249(2) 0.0289(2) 0.0305(2) -0.00220(17) -0.00116(16) 0.0003(2)
I2 0.0311(2) 0.0308(2) 0.0238(2) -0.00040(17) -0.00175(17) 0.00015(18)
I3 0.0257(2) 0.0300(2) 0.0281(2) 0.00272(18) -0.00008(15) -0.00091(19)
Sn1 0.0255(2) 0.0305(3) 0.0249(2) 0.00023(18) 0.00040(16) -0.00112(19)
N1 0.032(3) 0.036(3) 0.024(3) -0.001(3) -0.004(3) 0.001(3)
C1 0.026(4) 0.062(6) 0.039(4) -0.003(4) -0.002(3) -0.002(4)
C2 0.032(4) 0.039(4) 0.028(3) 0.002(3) -0.003(3) 0.001(3)
C3 0.035(4) 0.029(4) 0.023(3) -0.003(3) 0.000(3) -0.001(3)
C4 0.029(4) 0.031(4) 0.023(3) -0.001(3) -0.001(3) -0.002(3)
C5 0.033(4) 0.029(4) 0.026(3) 0.000(3) 0.000(3) 0.002(3)
C6 0.043(5) 0.043(5) 0.032(4) -0.006(4) 0.000(4) 0.007(4)
C7 0.034(4) 0.052(5) 0.030(3) 0.003(4) 0.005(3) -0.003(4)
C8 0.039(5) 0.048(5) 0.035(4) 0.005(4) 0.006(4) -0.006(4)
C9 0.039(4) 0.036(4) 0.035(4) -0.002(3) 0.002(4) 0.005(4)

loop_
_atom_type_symbol
_atom_type_description
_atom_type_scat_dispersion_real
_atom_type_scat_dispersion_imag
_atom_type_scat_source
C C 0.0137 0.0067 'International Tables Vol C Tables 4.2.6.8 and 6.1.1.4'
H H 0.0000 0.0000 'International Tables Vol C Tables 4.2.6.8 and 6.1.1.4'
I I 0.0030 5.4350 'International Tables Vol C Tables 4.2.6.8 and 6.1.1.4'
N N 0.0241 0.0134 'International Tables Vol C Tables 4.2.6.8 and 6.1.1.4'
Sn Sn 0.1615 4.3612 'International Tables Vol C Tables 4.2.6.8 and 6.1.1.4'

loop_
_geom_angle_atom_site_label_1
_geom_angle_atom_site_label_2
_geom_angle_atom_site_label_3
_geom_angle
_geom_angle_site_symmetry_1
_geom_angle_site_symmetry_3
_geom_angle_publ_flag
I2 Sn1 I1 88.663(18) . . ?
I2 Sn1 I3 91.321(18) . . ?
I3 Sn1 I1 94.362(18) . . ?
H1A N1 H1B 104(10) . . ?
H1A N1 H1C 103(10) . . ?
H1B N1 H1C 107(9) . . ?
C3 N1 H1A 106(7) . . ?
C3 N1 H1B 113(7) . . ?
C3 N1 H1C 122(7) . . ?
H1D C1 H1E 109.5 . . ?
H1D C1 H1F 109.5 . . ?
H1E C1 H1F 109.5 . . ?
C2 C1 H1D 109.5 . . ?
C2 C1 H1E 109.5 . . ?
C2 C1 H1F 109.5 . . ?
C1 C2 H2A 108.6 . . ?
C1 C2 H2B 108.6 . . ?
H2A C2 H2B 107.6 . . ?
C3 C2 C1 114.6(6) . . ?
C3 C2 H2A 108.6 . . ?
C3 C2 H2B 108.6 . . ?
N1 C3 C2 108.5(6) . . ?
N1 C3 H3 108.1 . . ?
N1 C3 C4 110.7(6) . . ?
C2 C3 H3 108.1 . . ?
C4 C3 C2 113.3(6) . . ?
C4 C3 H3 108.1 . . ?
C5 C4 C3 119.6(7) . . ?
C5 C4 C9 120.0(7) . . ?
C9 C4 C3 120.4(7) . . ?
C4 C5 H5 119.7 . . ?
C4 C5 C6 120.6(8) . . ?
C6 C5 H5 119.7 . . ?
C5 C6 H6 120.2 . . ?
C7 C6 C5 119.5(8) . . ?
C7 C6 H6 120.2 . . ?
C6 C7 H7 120.1 . . ?
C8 C7 C6 119.7(8) . . ?
C8 C7 H7 120.1 . . ?
C7 C8 H8 119.4 . . ?
C7 C8 C9 121.3(9) . . ?
C9 C8 H8 119.4 . . ?
C4 C9 C8 118.8(8) . . ?
C4 C9 H9 120.6 . . ?
C8 C9 H9 120.6 . . ?

loop_
_geom_bond_atom_site_label_1
_geom_bond_atom_site_label_2
_geom_bond_distance
_geom_bond_site_symmetry_2
_geom_bond_publ_flag
I1 Sn1 3.1042(7) . ?
I2 Sn1 2.9439(6) . ?
I3 Sn1 2.9607(7) . ?
N1 H1A 0.90(3) . ?
N1 H1B 0.91(3) . ?
N1 H1C 0.91(3) . ?
N1 C3 1.513(9) . ?
C1 H1D 0.9800 . ?
C1 H1E 0.9800 . ?
C1 H1F 0.9800 . ?
C1 C2 1.527(11) . ?
C2 H2A 0.9900 . ?
C2 H2B 0.9900 . ?
C2 C3 1.522(11) . ?
C3 H3 1.0000 . ?
C3 C4 1.516(10) . ?
C4 C5 1.380(11) . ?
C4 C9 1.393(12) . ?
C5 H5 0.9500 . ?
C5 C6 1.395(12) . ?
C6 H6 0.9500 . ?
C6 C7 1.389(14) . ?
C7 H7 0.9500 . ?
C7 C8 1.372(14) . ?
C8 H8 0.9500 . ?
C8 C9 1.398(12) . ?
C9 H9 0.9500 . ?

loop_
_geom_hbond_atom_site_label_D
_geom_hbond_atom_site_label_H
_geom_hbond_atom_site_label_A
_geom_hbond_distance_DH
_geom_hbond_distance_HA
_geom_hbond_distance_DA
_geom_hbond_angle_DHA
_geom_hbond_site_symmetry_A
_geom_hbond_publ_flag
N1 H1A I1 0.90(3) 3.06(9) 3.626(7) 122(8) . yes
N1 H1A I3 0.90(3) 2.91(6) 3.692(7) 146(8) 1_565 yes
N1 H1B I2 0.91(3) 2.89(4) 3.782(8) 167(10) . yes
N1 H1C I1 0.91(3) 3.03(7) 3.772(7) 139(8) 4_566 yes
N1 H1C I3 0.91(3) 3.11(8) 3.790(7) 133(8) 4_556 yes

loop_
_geom_torsion_atom_site_label_1
_geom_torsion_atom_site_label_2
_geom_torsion_atom_site_label_3
_geom_torsion_atom_site_label_4
_geom_torsion
_geom_torsion_site_symmetry_1
_geom_torsion_site_symmetry_2
_geom_torsion_site_symmetry_3
_geom_torsion_site_symmetry_4
_geom_torsion_publ_flag
N1 C3 C4 C5 -124.8(8) . . . . ?
N1 C3 C4 C9 58.4(9) . . . . ?
C1 C2 C3 N1 61.6(9) . . . . ?
C1 C2 C3 C4 -175.0(7) . . . . ?
C2 C3 C4 C5 113.0(8) . . . . ?
C2 C3 C4 C9 -63.7(10) . . . . ?
C3 C4 C5 C6 -177.0(7) . . . . ?
C3 C4 C9 C8 178.0(8) . . . . ?
C4 C5 C6 C7 -0.3(13) . . . . ?
C5 C4 C9 C8 1.2(12) . . . . ?
C5 C6 C7 C8 -0.1(13) . . . . ?
C6 C7 C8 C9 1.1(14) . . . . ?
C7 C8 C9 C4 -1.6(14) . . . . ?
C9 C4 C5 C6 -0.2(12) . . . . ?

loop_
_twin_individual_id
_twin_individual_mass_fraction_refined
1 0.90(3)
2 0.10(3)
